data_4132068
loop_
_publ_author_name
'Smith, Patrick W.'
'Tilley, T. Don'

_publ_section_title
;
 Base-Free Iron Hydrosilylene Complexes via an \a-Hydride Migration that
 Induces Spin Pairing.
;
_journal_issue 11
_journal_name_full 'Journal of the American Chemical Society'
_journal_page_first 3880
_journal_page_last 3883
_journal_paper_doi 10.1021/jacs.8b01185
_journal_volume 140
_journal_year 2018
_chemical_formula_moiety 'C32 H57 Fe P Si'
_chemical_formula_sum 'C32 H57 Fe P Si'
_chemical_formula_weight 556.68
_space_group_crystal_system monoclinic
_space_group_IT_number 14
_space_group_name_Hall '-P 2ybc'
_space_group_name_H-M_alt 'P 1 21/c 1'
_atom_sites_solution_hydrogens mixed
_atom_sites_solution_primary dual
_audit_creation_date 2017-12-12
_audit_creation_method
;
Olex2 1.2
(compiled 2017.08.10 svn.r3458 for OlexSys, GUI svn.r5381)
;
_cell_angle_alpha 90
_cell_angle_beta 90.418(5)
_cell_angle_gamma 90
_cell_formula_units_Z 4
_cell_length_a 12.1407(9)
_cell_length_b 10.2012(7)
_cell_length_c 26.3408(19)
_cell_measurement_reflns_used 4506
_cell_measurement_temperature 100
_cell_measurement_theta_max 25.302
_cell_measurement_theta_min 2.273
_cell_volume 3262.2(4)
_computing_cell_refinement 'SAINT v8.34A (Bruker, 2013)'
_computing_data_reduction 'SAINT v8.34A (Bruker, 2013)'
_computing_molecular_graphics 'Olex2 (Dolomanov et al., 2009)'
_computing_publication_material 'Olex2 (Dolomanov et al., 2009)'
_computing_structure_refinement 'ShelXL (Sheldrick, 2015)'
_computing_structure_solution 'ShelXT (Sheldrick, 2015)'
_diffrn_ambient_temperature 100.01
_diffrn_measured_fraction_theta_full 0.985
_diffrn_measured_fraction_theta_max 0.976
_diffrn_measurement_device_type 'Bruker APEX-II CCD'
_diffrn_measurement_method '\f and \w scans'
_diffrn_radiation_type MoK\a
_diffrn_radiation_wavelength 0.71073
_diffrn_reflns_av_R_equivalents 0.2120
_diffrn_reflns_av_unetI/netI 0.1047
_diffrn_reflns_Laue_measured_fraction_full 0.985
_diffrn_reflns_Laue_measured_fraction_max 0.976
_diffrn_reflns_limit_h_max 14
_diffrn_reflns_limit_h_min -14
_diffrn_reflns_limit_k_max 12
_diffrn_reflns_limit_k_min 0
_diffrn_reflns_limit_l_max 31
_diffrn_reflns_limit_l_min 0
_diffrn_reflns_number 20347
_diffrn_reflns_point_group_measured_fraction_full 0.985
_diffrn_reflns_point_group_measured_fraction_max 0.976
_diffrn_reflns_theta_full 25.242
_diffrn_reflns_theta_max 25.398
_diffrn_reflns_theta_min 1.546
_diffrn_standards_number 0
_exptl_absorpt_coefficient_mu 0.566
_exptl_absorpt_correction_T_max 0.745210
_exptl_absorpt_correction_T_min 0.481746
_exptl_absorpt_correction_type multi-scan
_exptl_absorpt_process_details
;
 TWINABS-2012/1 (Bruker,2012) was used for absorption correction.
 
For component 1:
 wR2(int) was 0.1130 before and 0.1004 after correction.
 The Ratio of minimum to maximum transmission is 0.68.
 The \l/2 correction factor is Not present

Final HKLF 4 output contains 45507 reflections, Rint = 0.0744
 (18179 with I > 3sig(I), Rint = 0.0626)
;
_exptl_crystal_colour blue
_exptl_crystal_colour_primary blue
_exptl_crystal_density_diffrn 1.133
_exptl_crystal_description plate
_exptl_crystal_F_000 1216
_refine_diff_density_max 0.602
_refine_diff_density_min -0.498
_refine_diff_density_rms 0.090
_refine_ls_extinction_method none
_refine_ls_goodness_of_fit_ref 1.164
_refine_ls_hydrogen_treatment mixed
_refine_ls_matrix_type full
_refine_ls_number_parameters 339
_refine_ls_number_reflns 5865
_refine_ls_number_restraints 0
_refine_ls_restrained_S_all 1.164
_refine_ls_R_factor_all 0.0774
_refine_ls_R_factor_gt 0.0634
_refine_ls_shift/su_max 0.001
_refine_ls_shift/su_mean 0.000
_refine_ls_structure_factor_coef Fsqd
_refine_ls_weighting_details 'w=1/[\s^2^(Fo^2^)+9.9993P] where P=(Fo^2^+2Fc^2^)/3'
_refine_ls_weighting_scheme calc
_refine_ls_wR_factor_gt 0.1493
_refine_ls_wR_factor_ref 0.1570
_reflns_Friedel_coverage 0.000
_reflns_number_gt 5001
_reflns_number_total 5865
_reflns_threshold_expression 'I > 2\s(I)'
_cod_data_source_file ja8b01185_si_005.cif
_cod_data_source_block twin4
_cod_database_code 4132068
_shelx_shelxl_version_number 2017/1
_shelx_space_group_comment
;
The symmetry employed for this shelxl refinement is uniquely defined
by the following loop, which should always be used as a source of
symmetry information in preference to the above space-group names.
They are only intended as comments.
;
_olex2_refinement_description
;
1. Fixed Uiso
 At 1.2 times of:
  All C(H) groups, All Si(H) groups
 At 1.5 times of:
  All C(H,H,H) groups
2.a Ternary CH refined with riding coordinates:
 C12(H12), C15(H15), C24(H24), C27(H27), C30(H30)
2.b Aromatic/amide H refined with riding coordinates:
 C20(H20), C22(H22)
2.c Idealised Me refined as rotating group:
 C6(H6A,H6B,H6C), C7(H7A,H7B,H7C), C8(H8A,H8B,H8C), C9(H9A,H9B,H9C), C10(H10A,
 H10B,H10C), C11(H11A,H11B,H11C), C13(H13A,H13B,H13C), C14(H14A,H14B,H14C),
 C16(H16A,H16B,H16C), C17(H17A,H17B,H17C), C25(H25C,H25A,H25B), C26(H26A,H26B,
 H26C), C28(H28A,H28B,H28C), C29(H29A,H29B,H29C), C31(H31A,H31B,H31C), C32(H32A,
 H32B,H32C)
;
_olex2_submission_special_instructions 'No special instructions were received'

loop_
_space_group_symop_operation_xyz
'x, y, z'
'-x, y+1/2, -z+1/2'
'-x, -y, -z'
'x, -y-1/2, z-1/2'

loop_
_atom_site_label
_atom_site_type_symbol
_atom_site_fract_x
_atom_site_fract_y
_atom_site_fract_z
_atom_site_U_iso_or_equiv
_atom_site_adp_type
_atom_site_occupancy
_atom_site_site_symmetry_order
_atom_site_calc_flag
_atom_site_refinement_flags_posn
Fe1 Fe 0.13540(4) 0.51945(5) 0.64956(2) 0.01650(16) Uani 1 1 d .
H1B H 0.157(4) 0.489(5) 0.5947(18) 0.033(12) Uiso 1 1 d .
P002 P 0.08267(8) 0.71645(9) 0.62717(4) 0.0188(2) Uani 1 1 d .
Si1 Si 0.28509(8) 0.53726(10) 0.60855(4) 0.0178(2) Uani 1 1 d .
H1A H 0.303(3) 0.612(4) 0.5640(15) 0.021 Uiso 1 1 d R
C1 C -0.0091(3) 0.4353(4) 0.67916(14) 0.0209(8) Uani 1 1 d .
C2 C 0.0523(3) 0.4990(4) 0.71894(14) 0.0219(8) Uani 1 1 d .
C3 C 0.1574(3) 0.4392(4) 0.72203(14) 0.0220(8) Uani 1 1 d .
C4 C 0.1637(3) 0.3382(4) 0.68468(15) 0.0224(8) Uani 1 1 d .
C5 C 0.0605(3) 0.3375(4) 0.65780(14) 0.0215(8) Uani 1 1 d .
C6 C -0.1288(3) 0.4497(5) 0.66632(18) 0.0326(10) Uani 1 1 d .
H6A H -0.158335 0.527293 0.683447 0.049 Uiso 1 1 calc GR
H6B H -0.168765 0.371633 0.677587 0.049 Uiso 1 1 calc GR
H6C H -0.137669 0.459753 0.629514 0.049 Uiso 1 1 calc GR
C7 C 0.0089(4) 0.5931(4) 0.75728(16) 0.0311(10) Uani 1 1 d .
H7A H 0.064497 0.660340 0.764407 0.047 Uiso 1 1 calc GR
H7B H -0.008334 0.545885 0.788649 0.047 Uiso 1 1 calc GR
H7C H -0.058090 0.634755 0.743977 0.047 Uiso 1 1 calc GR
C8 C 0.2433(4) 0.4687(5) 0.76174(17) 0.0357(11) Uani 1 1 d .
H8A H 0.315460 0.439417 0.749806 0.054 Uiso 1 1 calc GR
H8B H 0.225017 0.422662 0.793222 0.054 Uiso 1 1 calc GR
H8C H 0.245341 0.563348 0.768094 0.054 Uiso 1 1 calc GR
C9 C 0.2535(4) 0.2393(4) 0.67936(19) 0.0347(11) Uani 1 1 d .
H9A H 0.260369 0.214368 0.643597 0.052 Uiso 1 1 calc GR
H9B H 0.235804 0.161564 0.699593 0.052 Uiso 1 1 calc GR
H9C H 0.323133 0.277018 0.691407 0.052 Uiso 1 1 calc GR
C10 C 0.0290(4) 0.2452(4) 0.61616(17) 0.0312(10) Uani 1 1 d .
H10A H -0.019280 0.290355 0.591822 0.047 Uiso 1 1 calc GR
H10B H -0.009932 0.169808 0.630494 0.047 Uiso 1 1 calc GR
H10C H 0.095447 0.215010 0.598820 0.047 Uiso 1 1 calc GR
C11 C -0.0497(3) 0.7792(4) 0.65121(16) 0.0277(9) Uani 1 1 d .
H11A H -0.108212 0.715888 0.643621 0.042 Uiso 1 1 calc GR
H11B H -0.066795 0.862996 0.634759 0.042 Uiso 1 1 calc GR
H11C H -0.044233 0.792047 0.688014 0.042 Uiso 1 1 calc GR
C12 C 0.0599(3) 0.7371(4) 0.55753(15) 0.0251(9) Uani 1 1 d .
H12 H 0.128987 0.708711 0.540235 0.030 Uiso 1 1 calc R
C13 C -0.0318(4) 0.6446(4) 0.54015(17) 0.0336(10) Uani 1 1 d .
H13A H -0.015698 0.555573 0.552070 0.050 Uiso 1 1 calc GR
H13B H -0.036444 0.644960 0.502997 0.050 Uiso 1 1 calc GR
H13C H -0.102110 0.673869 0.554252 0.050 Uiso 1 1 calc GR
C14 C 0.0350(4) 0.8769(4) 0.53990(17) 0.0328(10) Uani 1 1 d .
H14A H -0.032422 0.908030 0.556205 0.049 Uiso 1 1 calc GR
H14B H 0.024891 0.877789 0.502954 0.049 Uiso 1 1 calc GR
H14C H 0.096525 0.934412 0.549242 0.049 Uiso 1 1 calc GR
C15 C 0.1694(3) 0.8610(4) 0.64584(16) 0.0259(9) Uani 1 1 d .
H15 H 0.124440 0.941619 0.639665 0.031 Uiso 1 1 calc R
C16 C 0.2761(4) 0.8767(4) 0.61705(18) 0.0315(10) Uani 1 1 d .
H16A H 0.326119 0.804677 0.625817 0.047 Uiso 1 1 calc GR
H16B H 0.310469 0.960440 0.626219 0.047 Uiso 1 1 calc GR
H16C H 0.260726 0.875250 0.580477 0.047 Uiso 1 1 calc GR
C17 C 0.1930(4) 0.8536(4) 0.70262(17) 0.0322(10) Uani 1 1 d .
H17A H 0.123336 0.851299 0.721150 0.048 Uiso 1 1 calc GR
H17B H 0.235596 0.930637 0.713157 0.048 Uiso 1 1 calc GR
H17C H 0.235314 0.773958 0.710106 0.048 Uiso 1 1 calc GR
C18 C 0.4083(3) 0.4232(4) 0.60565(14) 0.0179(7) Uani 1 1 d .
C19 C 0.4924(3) 0.4302(4) 0.64248(14) 0.0187(8) Uani 1 1 d .
C20 C 0.5778(3) 0.3395(4) 0.64207(15) 0.0231(8) Uani 1 1 d .
H20 H 0.633253 0.343766 0.667628 0.028 Uiso 1 1 calc R
C21 C 0.5838(3) 0.2423(4) 0.60500(16) 0.0237(8) Uani 1 1 d .
C22 C 0.5031(3) 0.2392(4) 0.56777(15) 0.0232(8) Uani 1 1 d .
H22 H 0.507856 0.175545 0.541551 0.028 Uiso 1 1 calc R
C23 C 0.4151(3) 0.3266(4) 0.56755(14) 0.0196(8) Uani 1 1 d .
C24 C 0.4923(3) 0.5403(4) 0.68158(15) 0.0234(8) Uani 1 1 d .
H24 H 0.413640 0.564190 0.687881 0.028 Uiso 1 1 calc R
C25 C 0.5494(4) 0.6624(4) 0.66068(18) 0.0335(10) Uani 1 1 d .
H25C H 0.512004 0.690680 0.629454 0.050 Uiso 1 1 calc GR
H25A H 0.626468 0.641790 0.653280 0.050 Uiso 1 1 calc GR
H25B H 0.546310 0.732855 0.685911 0.050 Uiso 1 1 calc GR
C26 C 0.5440(4) 0.5035(5) 0.73303(16) 0.0327(10) Uani 1 1 d .
H26A H 0.513478 0.419759 0.744541 0.049 Uiso 1 1 calc GR
H26B H 0.527483 0.571868 0.757978 0.049 Uiso 1 1 calc GR
H26C H 0.623958 0.495362 0.729386 0.049 Uiso 1 1 calc GR
C27 C 0.6766(3) 0.1430(4) 0.60530(17) 0.0297(10) Uani 1 1 d .
H27 H 0.726141 0.163837 0.634705 0.036 Uiso 1 1 calc R
C28 C 0.7448(4) 0.1522(5) 0.5571(2) 0.0391(11) Uani 1 1 d .
H28A H 0.699103 0.127802 0.527787 0.059 Uiso 1 1 calc GR
H28B H 0.807802 0.092410 0.559670 0.059 Uiso 1 1 calc GR
H28C H 0.771363 0.242198 0.552914 0.059 Uiso 1 1 calc GR
C29 C 0.6318(4) 0.0041(4) 0.61313(19) 0.0365(11) Uani 1 1 d .
H29A H 0.593589 -0.000530 0.645714 0.055 Uiso 1 1 calc GR
H29B H 0.693033 -0.058550 0.613100 0.055 Uiso 1 1 calc GR
H29C H 0.580265 -0.017458 0.585581 0.055 Uiso 1 1 calc GR
C30 C 0.3290(3) 0.3185(4) 0.52507(15) 0.0222(8) Uani 1 1 d .
H30 H 0.263159 0.369929 0.535922 0.027 Uiso 1 1 calc R
C31 C 0.3739(4) 0.3819(6) 0.47673(17) 0.0441(13) Uani 1 1 d .
H31A H 0.393107 0.473496 0.483662 0.066 Uiso 1 1 calc GR
H31B H 0.317662 0.378300 0.449899 0.066 Uiso 1 1 calc GR
H31C H 0.439725 0.334405 0.465711 0.066 Uiso 1 1 calc GR
C32 C 0.2915(4) 0.1778(4) 0.51466(19) 0.0358(11) Uani 1 1 d .
H32A H 0.353816 0.126438 0.502039 0.054 Uiso 1 1 calc GR
H32B H 0.232416 0.178350 0.489130 0.054 Uiso 1 1 calc GR
H32C H 0.264387 0.138545 0.546127 0.054 Uiso 1 1 calc GR

loop_
_atom_site_aniso_label
_atom_site_aniso_U_11
_atom_site_aniso_U_22
_atom_site_aniso_U_33
_atom_site_aniso_U_23
_atom_site_aniso_U_13
_atom_site_aniso_U_12
Fe1 0.0148(3) 0.0127(3) 0.0221(3) 0.0019(2) 0.0043(2) 0.0019(2)
P002 0.0180(5) 0.0134(4) 0.0249(5) 0.0005(4) 0.0029(4) 0.0034(4)
Si1 0.0152(5) 0.0149(5) 0.0232(5) 0.0019(4) 0.0035(4) 0.0013(4)
C1 0.0160(19) 0.0203(19) 0.0266(19) 0.0044(15) 0.0033(15) -0.0026(15)
C2 0.025(2) 0.0196(18) 0.0212(18) 0.0020(15) 0.0049(16) -0.0028(16)
C3 0.021(2) 0.0233(19) 0.0218(18) 0.0090(16) 0.0037(15) -0.0019(16)
C4 0.021(2) 0.0183(18) 0.028(2) 0.0099(16) 0.0025(16) 0.0005(16)
C5 0.025(2) 0.0152(17) 0.0241(19) 0.0032(15) 0.0080(16) -0.0043(16)
C6 0.022(2) 0.034(2) 0.041(2) 0.011(2) 0.0013(18) -0.0012(19)
C7 0.041(3) 0.023(2) 0.029(2) 0.0000(17) 0.0150(19) -0.0048(19)
C8 0.030(2) 0.047(3) 0.030(2) 0.012(2) -0.0038(18) -0.013(2)
C9 0.034(2) 0.018(2) 0.053(3) 0.0165(19) 0.017(2) 0.0077(18)
C10 0.040(3) 0.018(2) 0.035(2) -0.0021(17) 0.0049(19) -0.0091(19)
C11 0.025(2) 0.025(2) 0.033(2) -0.0011(17) 0.0029(17) 0.0060(17)
C12 0.031(2) 0.0199(19) 0.0247(19) 0.0043(16) 0.0032(17) 0.0076(17)
C13 0.042(3) 0.029(2) 0.030(2) 0.0007(18) -0.006(2) 0.006(2)
C14 0.038(3) 0.025(2) 0.035(2) 0.0089(18) 0.0010(19) 0.0072(19)
C15 0.025(2) 0.0125(18) 0.040(2) 0.0020(16) -0.0001(18) 0.0017(16)
C16 0.027(2) 0.018(2) 0.049(3) 0.0038(18) 0.002(2) -0.0030(17)
C17 0.035(2) 0.022(2) 0.039(2) -0.0061(18) -0.002(2) -0.0005(19)
C18 0.0149(18) 0.0168(17) 0.0220(18) 0.0001(14) 0.0056(14) -0.0011(15)
C19 0.0135(18) 0.0192(18) 0.0236(18) 0.0012(15) 0.0043(15) 0.0003(15)
C20 0.0136(19) 0.026(2) 0.029(2) -0.0005(17) -0.0006(16) -0.0017(16)
C21 0.0154(19) 0.024(2) 0.032(2) 0.0000(17) 0.0035(16) 0.0040(16)
C22 0.021(2) 0.0212(19) 0.028(2) -0.0083(16) 0.0027(16) 0.0024(16)
C23 0.0155(18) 0.0181(18) 0.0251(19) 0.0025(15) 0.0041(15) -0.0022(15)
C24 0.0198(19) 0.023(2) 0.027(2) -0.0064(16) 0.0016(16) -0.0003(16)
C25 0.036(3) 0.025(2) 0.039(2) -0.0082(18) 0.006(2) -0.0055(19)
C26 0.031(2) 0.041(3) 0.026(2) -0.0089(19) -0.0027(18) 0.004(2)
C27 0.021(2) 0.029(2) 0.040(2) -0.0096(18) -0.0055(18) 0.0117(18)
C28 0.023(2) 0.038(3) 0.056(3) -0.008(2) 0.005(2) 0.009(2)
C29 0.038(3) 0.028(2) 0.043(3) -0.0011(19) -0.006(2) 0.013(2)
C30 0.0168(19) 0.022(2) 0.027(2) -0.0036(16) 0.0021(16) 0.0026(16)
C31 0.032(3) 0.070(4) 0.030(2) 0.009(2) -0.002(2) -0.009(2)
C32 0.032(2) 0.025(2) 0.050(3) -0.014(2) -0.013(2) 0.0053(19)

loop_
_atom_type_symbol
_atom_type_description
_atom_type_scat_dispersion_real
_atom_type_scat_dispersion_imag
_atom_type_scat_source
C C 0.0033 0.0016 'International Tables Vol C Tables 4.2.6.8 and 6.1.1.4'
H H 0.0000 0.0000 'International Tables Vol C Tables 4.2.6.8 and 6.1.1.4'
Fe Fe 0.3463 0.8444 'International Tables Vol C Tables 4.2.6.8 and 6.1.1.4'
P P 0.1023 0.0942 'International Tables Vol C Tables 4.2.6.8 and 6.1.1.4'
Si Si 0.0817 0.0704 'International Tables Vol C Tables 4.2.6.8 and 6.1.1.4'

loop_
_geom_angle_atom_site_label_1
_geom_angle_atom_site_label_2
_geom_angle_atom_site_label_3
_geom_angle
P002 Fe1 H1B 89.0(18)
Si1 Fe1 H1B 51.0(18)
Si1 Fe1 P002 91.95(4)
C1 Fe1 H1B 115.3(18)
C1 Fe1 P002 103.36(11)
C1 Fe1 Si1 159.80(11)
C2 Fe1 H1B 154.8(18)
C2 Fe1 P002 100.59(11)
C2 Fe1 Si1 149.95(12)
C2 Fe1 C1 39.90(15)
C3 Fe1 H1B 140.8(18)
C3 Fe1 P002 129.80(12)
C3 Fe1 Si1 113.11(11)
C3 Fe1 C1 66.70(15)
C3 Fe1 C2 39.44(16)
C3 Fe1 C4 39.86(16)
C4 Fe1 H1B 102.4(18)
C4 Fe1 P002 167.46(12)
C4 Fe1 Si1 99.30(12)
C4 Fe1 C1 67.13(15)
C4 Fe1 C2 66.86(16)
C5 Fe1 H1B 90.0(18)
C5 Fe1 P002 136.10(12)
C5 Fe1 Si1 120.33(11)
C5 Fe1 C1 39.81(16)
C5 Fe1 C2 66.93(15)
C5 Fe1 C3 66.97(15)
C5 Fe1 C4 40.21(16)
C11 P002 Fe1 118.66(14)
C11 P002 C12 100.09(19)
C11 P002 C15 97.23(19)
C12 P002 Fe1 114.18(13)
C12 P002 C15 104.36(19)
C15 P002 Fe1 119.25(13)
Fe1 Si1 H1B 44.6(17)
Fe1 Si1 H1A 127.2(17)
H1B Si1 H1A 97(2)
C18 Si1 Fe1 130.12(12)
C18 Si1 H1B 123.0(17)
C18 Si1 H1A 99.7(17)
C2 C1 Fe1 69.9(2)
C2 C1 C6 128.2(4)
C5 C1 Fe1 69.0(2)
C5 C1 C2 107.4(3)
C5 C1 C6 123.8(4)
C6 C1 Fe1 133.3(3)
C1 C2 Fe1 70.2(2)
C1 C2 C7 126.9(4)
C3 C2 Fe1 69.8(2)
C3 C2 C1 108.0(3)
C3 C2 C7 124.1(4)
C7 C2 Fe1 134.3(3)
C2 C3 Fe1 70.7(2)
C2 C3 C4 108.9(3)
C2 C3 C8 125.0(4)
C4 C3 Fe1 70.2(2)
C4 C3 C8 125.8(4)
C8 C3 Fe1 129.8(3)
C3 C4 Fe1 70.0(2)
C3 C4 C5 107.1(3)
C3 C4 C9 126.5(4)
C5 C4 Fe1 69.3(2)
C5 C4 C9 125.9(4)
C9 C4 Fe1 132.3(3)
C1 C5 Fe1 71.2(2)
C1 C5 C4 108.6(3)
C1 C5 C10 125.6(4)
C4 C5 Fe1 70.5(2)
C4 C5 C10 125.7(4)
C10 C5 Fe1 126.6(3)
C1 C6 H6A 109.5
C1 C6 H6B 109.5
C1 C6 H6C 109.5
H6A C6 H6B 109.5
H6A C6 H6C 109.5
H6B C6 H6C 109.5
C2 C7 H7A 109.5
C2 C7 H7B 109.5
C2 C7 H7C 109.5
H7A C7 H7B 109.5
H7A C7 H7C 109.5
H7B C7 H7C 109.5
C3 C8 H8A 109.5
C3 C8 H8B 109.5
C3 C8 H8C 109.5
H8A C8 H8B 109.5
H8A C8 H8C 109.5
H8B C8 H8C 109.5
C4 C9 H9A 109.5
C4 C9 H9B 109.5
C4 C9 H9C 109.5
H9A C9 H9B 109.5
H9A C9 H9C 109.5
H9B C9 H9C 109.5
C5 C10 H10A 109.5
C5 C10 H10B 109.5
C5 C10 H10C 109.5
H10A C10 H10B 109.5
H10A C10 H10C 109.5
H10B C10 H10C 109.5
P002 C11 H11A 109.5
P002 C11 H11B 109.5
P002 C11 H11C 109.5
H11A C11 H11B 109.5
H11A C11 H11C 109.5
H11B C11 H11C 109.5
P002 C12 H12 107.3
C13 C12 P002 109.1(3)
C13 C12 H12 107.3
C13 C12 C14 110.1(3)
C14 C12 P002 115.6(3)
C14 C12 H12 107.3
C12 C13 H13A 109.5
C12 C13 H13B 109.5
C12 C13 H13C 109.5
H13A C13 H13B 109.5
H13A C13 H13C 109.5
H13B C13 H13C 109.5
C12 C14 H14A 109.5
C12 C14 H14B 109.5
C12 C14 H14C 109.5
H14A C14 H14B 109.5
H14A C14 H14C 109.5
H14B C14 H14C 109.5
P002 C15 H15 107.4
C16 C15 P002 115.6(3)
C16 C15 H15 107.4
C16 C15 C17 110.0(4)
C17 C15 P002 108.6(3)
C17 C15 H15 107.4
C15 C16 H16A 109.5
C15 C16 H16B 109.5
C15 C16 H16C 109.5
H16A C16 H16B 109.5
H16A C16 H16C 109.5
H16B C16 H16C 109.5
C15 C17 H17A 109.5
C15 C17 H17B 109.5
C15 C17 H17C 109.5
H17A C17 H17B 109.5
H17A C17 H17C 109.5
H17B C17 H17C 109.5
C19 C18 Si1 120.7(3)
C19 C18 C23 118.8(3)
C23 C18 Si1 120.5(3)
C18 C19 C24 120.0(3)
C20 C19 C18 119.9(3)
C20 C19 C24 120.1(3)
C19 C20 H20 119.3
C19 C20 C21 121.5(3)
C21 C20 H20 119.3
C20 C21 C27 121.0(3)
C22 C21 C20 118.3(3)
C22 C21 C27 120.8(4)
C21 C22 H22 119.0
C21 C22 C23 121.9(4)
C23 C22 H22 119.0
C18 C23 C30 121.1(3)
C22 C23 C18 119.6(3)
C22 C23 C30 119.3(3)
C19 C24 H24 107.3
C19 C24 C25 110.7(3)
C19 C24 C26 114.4(3)
C25 C24 H24 107.3
C25 C24 C26 109.5(4)
C26 C24 H24 107.3
C24 C25 H25C 109.5
C24 C25 H25A 109.5
C24 C25 H25B 109.5
H25C C25 H25A 109.5
H25C C25 H25B 109.5
H25A C25 H25B 109.5
C24 C26 H26A 109.5
C24 C26 H26B 109.5
C24 C26 H26C 109.5
H26A C26 H26B 109.5
H26A C26 H26C 109.5
H26B C26 H26C 109.5
C21 C27 H27 107.7
C21 C27 C28 111.3(4)
C21 C27 C29 110.8(4)
C28 C27 H27 107.7
C28 C27 C29 111.4(4)
C29 C27 H27 107.7
C27 C28 H28A 109.5
C27 C28 H28B 109.5
C27 C28 H28C 109.5
H28A C28 H28B 109.5
H28A C28 H28C 109.5
H28B C28 H28C 109.5
C27 C29 H29A 109.5
C27 C29 H29B 109.5
C27 C29 H29C 109.5
H29A C29 H29B 109.5
H29A C29 H29C 109.5
H29B C29 H29C 109.5
C23 C30 H30 107.8
C23 C30 C31 109.9(3)
C23 C30 C32 112.5(3)
C31 C30 H30 107.8
C32 C30 H30 107.8
C32 C30 C31 110.7(4)
C30 C31 H31A 109.5
C30 C31 H31B 109.5
C30 C31 H31C 109.5
H31A C31 H31B 109.5
H31A C31 H31C 109.5
H31B C31 H31C 109.5
C30 C32 H32A 109.5
C30 C32 H32B 109.5
C30 C32 H32C 109.5
H32A C32 H32B 109.5
H32A C32 H32C 109.5
H32B C32 H32C 109.5

loop_
_geom_bond_atom_site_label_1
_geom_bond_atom_site_label_2
_geom_bond_distance
Fe1 H1B 1.50(5)
Fe1 P002 2.1887(11)
Fe1 Si1 2.1287(12)
Fe1 C1 2.108(4)
Fe1 C2 2.104(4)
Fe1 C3 2.092(4)
Fe1 C4 2.095(4)
Fe1 C5 2.079(4)
P002 C11 1.846(4)
P002 C12 1.865(4)
P002 C15 1.875(4)
Si1 H1B 1.66(5)
Si1 H1A 1.42(4)
Si1 C18 1.897(4)
C1 C2 1.437(5)
C1 C5 1.426(6)
C1 C6 1.497(6)
C2 C3 1.416(6)
C2 C7 1.492(6)
C3 C4 1.427(6)
C3 C8 1.501(6)
C4 C5 1.435(6)
C4 C9 1.492(6)
C5 C10 1.493(6)
C6 H6A 0.9800
C6 H6B 0.9800
C6 H6C 0.9800
C7 H7A 0.9800
C7 H7B 0.9800
C7 H7C 0.9800
C8 H8A 0.9800
C8 H8B 0.9800
C8 H8C 0.9800
C9 H9A 0.9800
C9 H9B 0.9800
C9 H9C 0.9800
C10 H10A 0.9800
C10 H10B 0.9800
C10 H10C 0.9800
C11 H11A 0.9800
C11 H11B 0.9800
C11 H11C 0.9800
C12 H12 1.0000
C12 C13 1.527(6)
C12 C14 1.529(5)
C13 H13A 0.9800
C13 H13B 0.9800
C13 H13C 0.9800
C14 H14A 0.9800
C14 H14B 0.9800
C14 H14C 0.9800
C15 H15 1.0000
C15 C16 1.514(6)
C15 C17 1.523(6)
C16 H16A 0.9800
C16 H16B 0.9800
C16 H16C 0.9800
C17 H17A 0.9800
C17 H17B 0.9800
C17 H17C 0.9800
C18 C19 1.405(5)
C18 C23 1.409(5)
C19 C20 1.390(6)
C19 C24 1.524(5)
C20 H20 0.9500
C20 C21 1.394(6)
C21 C22 1.381(6)
C21 C27 1.516(5)
C22 H22 0.9500
C22 C23 1.392(6)
C23 C30 1.527(5)
C24 H24 1.0000
C24 C25 1.530(6)
C24 C26 1.536(6)
C25 H25C 0.9800
C25 H25A 0.9800
C25 H25B 0.9800
C26 H26A 0.9800
C26 H26B 0.9800
C26 H26C 0.9800
C27 H27 1.0000
C27 C28 1.523(7)
C27 C29 1.532(7)
C28 H28A 0.9800
C28 H28B 0.9800
C28 H28C 0.9800
C29 H29A 0.9800
C29 H29B 0.9800
C29 H29C 0.9800
C30 H30 1.0000
C30 C31 1.532(6)
C30 C32 1.530(6)
C31 H31A 0.9800
C31 H31B 0.9800
C31 H31C 0.9800
C32 H32A 0.9800
C32 H32B 0.9800
C32 H32C 0.9800
